data_9003103
loop_
_publ_author_name
'Capitani, G.'
'Mellini, M.'

_publ_section_title
;
 The modulated crystal structure of antigorite: The m = 17 polysome
;
_journal_name_full 'American Mineralogist'
_journal_page_first 147
_journal_page_last 158
_journal_volume 89
_journal_year 2004
_chemical_formula_sum 'H79 Mg48 O147 Si34'
_chemical_name_mineral Antigorite
_space_group_IT_number 6
_symmetry_space_group_name_Hall 'P -2y'
_symmetry_space_group_name_H-M 'P 1 m 1'
_cell_angle_alpha 90
_cell_angle_beta 91.32
_cell_angle_gamma 90
_cell_formula_units_Z 1
_cell_length_a 43.505
_cell_length_b 9.251
_cell_length_c 7.263
_cell_volume 2922.326
_database_code_amcsd 0003192
_exptl_crystal_density_diffrn 2.587
_cod_original_formula_sum 'Si34 Mg48 O147 H79'
_cod_database_code 9003103

loop_
_space_group_symop_operation_xyz
x,y,z
x,-y,z

loop_
_atom_site_aniso_label
_atom_site_aniso_U_11
_atom_site_aniso_U_22
_atom_site_aniso_U_33
_atom_site_aniso_U_12
_atom_site_aniso_U_13
_atom_site_aniso_U_23
SiT1 0.00700 0.00400 0.01700 0.00000 0.00500 -0.00100
SiT2 0.00500 0.00400 0.01800 -0.00200 0.00300 -0.00200
SiT3 0.00800 0.00500 0.00800 0.00100 0.00100 0.00100
SiT4 0.00700 0.00600 0.00600 0.00200 0.00300 0.00100
SiT5 0.00600 0.01000 0.00200 0.00100 0.00100 -0.00100
SiT6 0.00600 0.00600 0.00400 -0.00100 -0.00200 0.00000
SiT7 0.00800 0.00200 0.00600 0.00100 -0.00200 0.00100
SiT8 0.00900 0.00700 0.00800 0.00100 -0.00200 0.00200
SiT9 0.00300 0.00500 0.00700 0.00100 0.00000 0.00100
SiT10 0.00200 0.00800 0.01000 0.00300 -0.00100 0.00300
SiT11 0.00200 0.00400 0.01200 0.00200 -0.00100 -0.00100
SiT12 0.00200 0.00700 0.00800 0.00200 0.00300 0.00200
SiT13 0.00300 0.00300 0.01100 -0.00100 0.00100 0.00400
SiT14 0.00300 0.00200 0.00900 0.00200 -0.00100 0.00000
SiT15 0.00200 0.00500 0.01300 -0.00400 -0.00100 -0.00400
SiT16 0.00300 0.00800 0.00900 -0.00100 0.00400 0.00000
SiT17 0.01000 0.00800 0.01800 -0.00300 0.00700 -0.00100
MgM1A 0.01000 0.00900 0.02600 0.00000 0.00100 0.00000
MgM1B 0.00900 0.00900 0.02800 -0.00100 -0.00100 0.00200
MgM2A 0.01000 0.01100 0.02900 0.00000 0.00400 0.00000
MgM2B 0.01100 0.00800 0.02500 0.00000 0.00500 0.00200
MgM3A 0.01200 0.01000 0.03000 0.00000 0.00400 0.00000
MgM3B 0.00800 0.00800 0.01800 0.00000 0.00200 -0.00100
MgM4A 0.00900 0.00800 0.01900 0.00000 0.00200 0.00000
MgM4B 0.01000 0.00800 0.03000 0.00000 0.00500 -0.00200
MgM5A 0.01400 0.00500 0.00300 0.00000 0.00000 0.00000
MgM5B 0.01400 0.01400 0.01200 -0.00200 0.00300 0.00200
MgM6A 0.01800 0.00900 0.00700 0.00000 0.00000 0.00000
MgM6B 0.01500 0.00600 0.00300 0.00300 0.00100 0.00000
MgM7A 0.01600 0.00700 0.01000 0.00000 0.00500 0.00000
MgM7B 0.01400 0.00800 0.01100 0.00000 0.00400 0.00300
MgM8A 0.01200 0.01000 0.01200 0.00000 0.00500 0.00000
MgM8B 0.01700 0.00600 0.01300 0.00200 0.00700 0.00100
MgM9A 0.01300 0.00900 0.01500 0.00000 0.00200 0.00000
MgM9B 0.00800 0.01300 0.01900 0.00200 0.00100 0.00100
MgM10A 0.00500 0.00700 0.02600 0.00000 -0.00400 0.00000
MgM10B 0.00500 0.01000 0.02600 0.00200 -0.00300 -0.00100
MgM11B 0.00300 0.01300 0.02000 -0.00300 -0.00100 -0.00100
MgM12A 0.00600 0.01400 0.02800 0.00000 0.00000 0.00000
MgM12B 0.00100 0.00900 0.03100 0.00100 -0.00100 -0.00400
MgM13A 0.00800 0.01200 0.02700 0.00000 -0.00200 0.00000
MgM13B 0.00400 0.00700 0.01300 -0.00200 -0.00300 0.00100
MgM14A 0.01300 0.01000 0.01100 0.00000 -0.00300 0.00000
MgM14B 0.01100 0.00800 0.01000 0.00100 -0.00300 0.00200
MgM15A 0.00800 0.00500 0.01000 0.00000 -0.00600 0.00000
MgM15B 0.01000 0.00900 0.02600 0.00100 -0.00400 -0.00100
MgM16A 0.01000 0.00700 0.02500 0.00000 -0.00700 0.00000
MgM16B 0.01000 0.01200 0.02400 0.00000 -0.00500 0.00200
OA1 0.01700 0.01400 0.00500 0.00000 0.00100 0.00500
OA2 0.02900 0.00900 0.00900 -0.00300 0.00900 -0.00100
OA3 0.02000 0.00100 0.01000 0.00100 0.00700 -0.00100
OA4 0.01500 0.00100 0.02500 0.00100 0.00900 0.00000
OA5 0.03200 0.00400 0.00000 0.00500 0.00000 0.00000
OA6 0.02500 0.00800 0.00300 0.00300 0.00500 0.00700
OA7 0.02500 0.01000 0.01000 0.00400 0.00600 0.00400
OA8 0.01800 0.01500 0.02100 -0.00600 0.00500 -0.00100
OA9 0.01000 0.02100 0.01500 0.00100 0.00600 0.00300
OA10 0.02000 0.00700 0.02500 0.00400 -0.00200 0.00000
OA11 0.00800 0.01200 0.01100 0.00000 -0.00700 -0.00500
OA12 0.00100 0.01300 0.02900 0.00400 -0.00500 -0.00200
OA15 0.01300 0.02300 0.01200 0.00500 -0.00700 0.00000
OA16 0.00100 0.02300 0.04700 0.00000 -0.01000 -0.00300
OA17 0.00500 0.01600 0.05500 -0.00400 -0.00300 0.00000
OB1A 0.05100 0.02200 0.03600 0.00000 -0.00700 0.00000
OB1B 0.01200 0.02900 0.05600 -0.01100 0.02500 -0.00600
OB2A 0.01800 0.01400 0.00800 0.00000 0.00300 0.00000
OB2B 0.02000 0.04500 0.02000 -0.00300 0.00200 0.01000
OB3A 0.00200 0.00400 0.01100 0.00000 -0.00300 0.00000
OB3B 0.03700 0.01300 0.02000 -0.00200 0.01000 0.00600
OB4A 0.01400 0.00800 0.01200 0.00000 -0.01000 0.00000
OB4B 0.02300 0.02200 0.01200 0.00000 0.00200 -0.00600
OB5A 0.02700 0.00400 0.00000 0.00000 0.00400 0.00000
OB5B 0.02000 0.02200 0.00400 -0.00600 0.00400 0.00400
OB6A 0.01200 0.00000 0.00500 0.00000 -0.00600 0.00000
OB6B 0.00900 0.02200 0.00300 -0.00300 0.00100 -0.00300
OB7A 0.01700 0.00000 0.00000 0.00000 0.00100 0.00000
OB7B 0.01000 0.00900 0.00800 -0.00700 0.00300 -0.00200
OB8A 0.02500 0.00800 0.00300 0.00000 -0.00300 0.00000
OB8B 0.02100 0.01700 0.04500 -0.00100 -0.01300 -0.02100
OB9A 0.01300 0.01500 0.02500 0.00000 0.00500 0.00000
OB9B 0.01800 0.01500 0.03600 0.00400 -0.01300 -0.00700
OB10A 0.06000 0.00000 0.00000 0.00000 -0.02100 0.00000
OB10B 0.01500 0.03200 0.01100 0.00800 -0.00100 -0.01500
OB11A 0.02000 0.22000 0.22000 0.00000 -0.00500 0.00000
OB11B 0.02000 0.01100 0.02500 -0.01100 -0.01000 0.00400
OB12A 0.03600 0.26000 0.13900 0.00000 -0.00700 0.00000
OB12B 0.01700 0.01700 0.02500 -0.00100 -0.00200 -0.00400
OB13A 0.05000 0.07300 0.11800 0.00000 0.00300 0.00000
OB13B 0.01300 0.01600 0.02600 -0.01700 -0.00500 0.01000
OB14A 0.04100 0.09700 0.14300 0.00000 0.01000 0.00000
OB14B 0.00400 0.02800 0.01200 -0.01000 -0.00400 0.00600
OB15A 0.13400 0.04600 0.09300 0.00000 0.05500 0.00000
OB15B 0.00900 0.02700 0.01700 0.01300 -0.00900 -0.01000
OB16A 0.09400 0.09000 0.08000 0.00000 -0.02500 0.00000
OB16B 0.04400 0.02500 0.01000 -0.02800 -0.00800 0.01600
OB17A 0.23000 0.02100 0.45000 0.00000 0.25000 0.00000
OB17B 0.05400 0.02000 0.14900 0.01000 0.06600 -0.01800
O-HV0 0.01500 0.00000 0.04800 0.00000 -0.00100 0.00000
O-HV1 0.01700 0.00400 0.01000 0.00000 -0.00200 0.00000
O-HV2 0.03700 0.00100 0.00100 0.00000 0.00200 0.00000
O-HV3 0.02600 0.00400 0.01100 0.00000 0.00800 0.00000
O-HV4 0.03100 0.00500 0.00600 0.00000 -0.00600 0.00000
O-HV5 0.02500 0.00700 0.00500 0.00000 0.00600 0.00000
O-HV6 0.02300 0.01000 0.00600 0.00000 -0.00400 0.00000
O-HV7 0.01200 0.01200 0.02700 0.00000 0.00300 0.00000
O-HV8 0.01300 0.02200 0.02300 0.00000 -0.00200 0.00000
O-HV9 0.02200 0.00700 0.01000 0.00000 0.00600 0.00000
O-HV10 0.00900 0.01400 0.01200 0.00000 0.00400 0.00000
O-HV11 0.00100 0.01100 0.03500 0.00000 0.00200 0.00000
O-HV14 0.00200 0.03000 0.04200 0.00000 -0.00600 0.00000
O-HV15 0.00500 0.01700 0.04900 0.00000 0.00700 0.00000
O-HV16 0.02100 0.03200 0.02900 0.00000 0.00200 0.00000
OW1A 0.02600 0.02500 0.02500 0.00000 0.00100 0.00000
OW1B 0.01700 0.02500 0.03200 -0.00300 0.00800 0.00300
OW2A 0.01100 0.01800 0.02500 0.00000 0.00100 0.00000
OW2B 0.01300 0.02100 0.01500 0.00500 0.00500 0.00100
OW3A 0.03200 0.00900 0.00800 0.00000 0.00800 0.00000
OW3B 0.02300 0.00800 0.00500 0.00000 0.00900 0.00400
OW4A 0.02400 0.00700 0.00700 0.00000 0.00300 0.00000
OW4B 0.03100 0.00600 0.00300 0.00200 0.00100 0.00200
OW5A 0.03100 0.01200 0.00000 0.00000 -0.00100 0.00000
OW5B 0.03600 0.00900 0.00000 0.00200 0.00500 0.00600
OW6A 0.01500 0.00900 0.01000 0.00000 0.00500 0.00000
OW6B 0.02700 0.00900 0.00200 -0.00200 0.00300 -0.00100
OW7A 0.01500 0.00800 0.02100 0.00000 -0.00200 0.00000
OW7B 0.01900 0.00400 0.02300 0.00300 0.00700 0.00700
OW8A 0.01000 0.00600 0.01500 0.00000 -0.00300 0.00000
OW8B 0.01300 0.00400 0.02100 0.00400 0.00000 -0.00200
OW9A 0.01500 0.02500 0.03000 0.00000 0.01000 0.00000
OW9B 0.01800 0.02900 0.01400 0.00200 0.00500 0.00000
OW10A 0.02300 0.02100 0.01000 0.00000 0.00500 0.00000
OW10B 0.01000 0.02100 0.00900 0.00300 -0.00200 0.00600
OW11A 0.00700 0.01600 0.03400 0.00000 -0.00100 0.00000
OW11B 0.00800 0.02200 0.03600 -0.00200 -0.00100 -0.00200
OW13A 0.01000 0.01800 0.03200 0.00000 -0.00700 0.00000
OW13B 0.00400 0.02600 0.03500 0.00300 0.00000 0.00200
OW14A 0.01300 0.01400 0.02700 0.00000 -0.00400 0.00000
OW14B 0.01100 0.01900 0.02900 -0.00300 -0.01400 -0.00400
OW15A 0.00900 0.01300 0.03000 0.00000 -0.00900 0.00000
OW15B 0.01400 0.00200 0.03200 0.00200 -0.00500 -0.00100

loop_
_atom_site_label
_atom_site_fract_x
_atom_site_fract_y
_atom_site_fract_z
_atom_site_U_iso_or_equiv
_atom_site_type_symbol
_atom_site_attached_hydrogens
SiT1 0.02160 0.16630 0.50460 0.00900 Si 0
SiT2 0.08170 0.33420 0.46770 0.00900 Si 0
SiT3 0.14120 0.16540 0.43980 0.00700 Si 0
SiT4 0.20070 0.33410 0.42940 0.00600 Si 0
SiT5 0.26100 0.16640 0.42720 0.00600 Si 0
SiT6 0.32140 0.33400 0.43110 0.00500 Si 0
SiT7 0.38190 0.16610 0.44460 0.00500 Si 0
SiT8 0.44180 0.33360 0.46910 0.00800 Si 0
SiT9 0.50100 0.16540 0.50500 0.00500 Si 0
SiT10 0.55750 0.16460 -0.23120 0.00700 Si 0
SiT11 0.61690 0.33390 -0.19150 0.00600 Si 0
SiT12 0.67640 0.16630 -0.17250 0.00500 Si 0
SiT13 0.73670 0.33260 -0.16130 0.00600 Si 0
SiT14 0.79700 0.16550 -0.15910 0.00400 Si 0
SiT15 0.85740 0.33320 -0.16520 0.00700 Si 0
SiT16 0.91730 0.16560 -0.18480 0.00700 Si 0
SiT17 0.97660 0.33530 -0.22260 0.01200 Si 0
MgM1A 0.03010 0.00000 0.12540 0.01500 Mg 0
MgM1B 0.03020 0.33360 0.12450 0.01500 Mg 0
MgM2A 0.09310 0.50000 0.08500 0.01700 Mg 0
MgM2B 0.09300 0.16570 0.08290 0.01500 Mg 0
MgM3A 0.15560 0.00000 0.06080 0.01700 Mg 0
MgM3B 0.15540 0.33360 0.05940 0.01200 Mg 0
MgM4A 0.21790 0.50000 0.04880 0.01200 Mg 0
MgM4B 0.21770 0.16670 0.04940 0.01600 Mg 0
MgM5A 0.27980 0.00000 0.04830 0.00700 Mg 0
MgM5B 0.27950 0.33350 0.04820 0.01300 Mg 0
MgM6A 0.34200 0.50000 0.05540 0.01100 Mg 0
MgM6B 0.34190 0.16670 0.05520 0.00800 Mg 0
MgM7A 0.40440 0.00000 0.07270 0.01100 Mg 0
MgM7B 0.40420 0.33340 0.07160 0.01100 Mg 0
MgM8A 0.46720 0.50000 0.10090 0.01200 Mg 0
MgM8B 0.46700 0.16600 0.09980 0.01200 Mg 0
MgM9A 0.52980 0.00000 0.13790 0.01200 Mg 0
MgM9B 0.52990 0.33340 0.13800 0.01300 Mg 0
MgM10A 0.59210 0.50000 0.17560 0.01300 Mg 0
MgM10B 0.59240 0.16610 0.17500 0.01400 Mg 0
MgM11A 0.65420 0.00000 0.20350 0.01100 Mg 0
MgM11B 0.65410 0.33360 0.20460 0.01200 Mg 0
MgM12A 0.71650 0.50000 0.21740 0.01600 Mg 0
MgM12B 0.71640 0.16610 0.21750 0.01400 Mg 0
MgM13A 0.77870 0.00000 0.22540 0.01600 Mg 0
MgM13B 0.77860 0.33320 0.22290 0.00800 Mg 0
MgM14A 0.84140 0.50000 0.22210 0.01100 Mg 0
MgM14B 0.84140 0.16610 0.21960 0.01000 Mg 0
MgM15A 0.90400 0.00000 0.21000 0.00800 Mg 0
MgM15B 0.90400 0.33380 0.20490 0.01500 Mg 0
MgM16A 0.96690 0.50000 0.17270 0.01400 Mg 0
MgM16B 0.96710 0.16690 0.17210 0.01500 Mg 0
OA1 0.01210 0.16770 0.28080 0.01200 O 0
OA2 0.07570 0.33280 0.24630 0.01500 O 0
OA3 0.13760 0.16650 0.22180 0.01000 O 0
OA4 0.19910 0.33440 0.21400 0.01400 O 0
OA5 0.26060 0.16600 0.20650 0.01200 O 0
OA6 0.32230 0.33320 0.21750 0.01200 O 0
OA7 0.38350 0.16640 0.22410 0.01500 O 0
OA8 0.44520 0.33290 0.25030 0.01800 O 0
OA9 0.50780 0.16800 0.28470 0.01500 O 0
OA10 0.55200 0.16640 -0.00530 0.01700 O 0
OA11 0.61460 0.33380 0.02850 0.01100 O 0
OA12 0.67590 0.16700 0.05460 0.01400 O 0
OA13 0.73740 0.33260 0.06960 0.01500 O 0
OA14 0.79880 0.16670 0.06770 0.01700 O 0
OA15 0.86020 0.33300 0.06230 0.01600 O 0
OA16 0.92210 0.16520 0.03440 0.02400 O 0
OA17 0.98470 0.33220 -0.00420 0.02500 O 0
OB1A 0.02300 0.00000 0.57830 0.03700 O 0
OB1B 0.05690 0.24530 0.58900 0.03200 O 0
OB2A 0.08100 0.50000 0.54730 0.01300 O 0
OB2B 0.11380 0.25980 0.52810 0.02800 O 0
OB3A 0.13930 0.00000 0.52010 0.00600 O 0
OB3B 0.17210 0.24090 0.51570 0.02300 O 0
OB4A 0.19930 0.50000 0.50930 0.01200 O 0
OB4B 0.23150 0.26240 0.51050 0.01900 O 0
OB5A 0.25870 0.00000 0.50680 0.01000 O 0
OB5B 0.29220 0.23810 0.51410 0.01500 O 0
OB6A 0.31970 0.50000 0.51370 0.00600 O 0
OB6B 0.35270 0.26140 0.52430 0.01200 O 0
OB7A 0.37910 0.00000 0.52620 0.00600 O 0
OB7B 0.41300 0.23300 0.53830 0.00900 O 0
OB8A 0.43690 0.50000 0.54520 0.01200 O 0
OB8B 0.47210 0.26640 0.56730 0.02800 O 0
OB9A 0.49360 0.00000 0.57320 0.01800 O 0
OB9B 0.52900 0.22370 -0.35400 0.02300 O 0
OB10A 0.56660 0.00000 -0.30600 0.02100 O 0
OB10B 0.58650 0.26470 -0.29310 0.01900 O 0
OB11A 0.61900 0.50000 -0.27000 0.15400 O 0
OB11B 0.64650 0.24700 -0.26060 0.01900 O 0
OB12A 0.67670 0.00000 -0.24300 0.14500 O 0
OB12B 0.70530 0.25330 -0.24570 0.02000 O 0
OB13A 0.73690 0.50000 -0.24200 0.08000 O 0
OB13B 0.76540 0.24400 -0.23970 0.01800 O 0
OB14A 0.79780 0.00000 -0.24600 0.09400 O 0
OB14B 0.82510 0.25860 -0.24320 0.01500 O 0
OB15A 0.85980 0.50000 -0.24800 0.09100 O 0
OB15B 0.88480 0.23750 -0.25240 0.01800 O 0
OB16A 0.91550 0.00000 -0.27600 0.08900 O 0
OB16B 0.94310 0.26200 -0.28070 0.02600 O 0
OB17A 0.97160 0.50000 -0.33300 0.23000 O 0
OB17B 0.00000 0.23430 0.67600 0.07300 O 0
O-HV0 0.01170 0.50000 0.27840 0.02100 O 0
O-HV1 0.07460 0.00000 0.24110 0.01100 O 0
O-HV2 0.13640 0.50000 0.21710 0.01300 O 0
O-HV3 0.19870 0.00000 0.20630 0.01400 O 0
O-HV4 0.26080 0.50000 0.19960 0.01400 O 0
O-HV5 0.32180 0.00000 0.20800 0.01200 O 0
O-HV6 0.38320 0.50000 0.21990 0.01300 O 0
O-HV7 0.44470 0.00000 0.24520 0.01700 O 0
O-HV8 0.50700 0.50000 0.27660 0.01900 O 0
O-HV9 0.55180 0.50000 -0.00390 0.01300 O 0
O-HV10 0.61430 0.00000 0.02980 0.01200 O 0
O-HV11 0.67590 0.50000 0.05290 0.01600 O 0
O-HV12 0.73740 0.00000 0.06760 0.01600 O 0
O-HV13 0.79920 0.50000 0.06650 0.01700 O 0
O-HV14 0.86020 0.00000 0.05950 0.02500 O 0
O-HV15 0.92160 0.50000 0.03460 0.02400 O 0
O-HV16 0.98460 0.00000 0.00220 0.02700 O 0
OW1A 0.04790 0.50000 -0.02990 0.02500 O 0
OW1B 0.04830 0.16700 -0.03490 0.02500 O 0
OW2A 0.11210 0.00000 -0.05990 0.01800 O 0
OW2B 0.11260 0.33200 -0.05820 0.01600 O 0
OW3A 0.17520 0.50000 -0.08050 0.01600 O 0
OW3B 0.17500 0.16710 -0.08290 0.01200 O 0
OW4A 0.23840 0.00000 -0.08940 0.01300 O 0
OW4B 0.23840 0.33320 -0.08860 0.01300 O 0
OW5A 0.30060 0.50000 -0.08550 0.01400 O 0
OW5B 0.30100 0.16610 -0.08500 0.01500 O 0
OW6A 0.36380 0.00000 -0.07500 0.01100 O 0
OW6B 0.36390 0.33390 -0.07540 0.01300 O 0
OW7A 0.42700 0.50000 -0.04860 0.01500 O 0
OW7B 0.42710 0.16640 -0.05310 0.01500 O 0
OW8A 0.48970 0.00000 -0.02390 0.01100 O 0
OW8B 0.48980 0.33210 -0.02470 0.01300 O 0
OW9A 0.56950 0.00000 0.29240 0.02300 O 0
OW9B 0.56980 0.33240 0.29370 0.02000 O 0
OW10A 0.63230 0.50000 0.32770 0.01800 O 0
OW10B 0.63290 0.16790 0.32670 0.01300 O 0
OW11A 0.69550 0.00000 0.34400 0.01900 O 0
OW11B 0.69600 0.33300 0.34540 0.02200 O 0
OW12A 0.75870 0.50000 0.35260 0.02000 O 0
OW12B 0.75840 0.16880 0.35340 0.01700 O 0
OW13A 0.82150 0.00000 0.35260 0.02000 O 0
OW13B 0.82130 0.33300 0.35010 0.02100 O 0
OW14A 0.88440 0.50000 0.34180 0.01800 O 0
OW14B 0.88450 0.16690 0.34130 0.02000 O 0
OW15A 0.94910 0.00000 0.31950 0.01800 O 0
OW15B 0.94920 0.33310 0.31560 0.01600 O 0
HI0 0.01170 0.50000 0.41700 0.20000 H 0
HI1 0.07460 0.00000 0.37900 0.20000 H 0
HI2 0.13640 0.50000 0.35600 0.20000 H 0
HI3 0.19870 0.00000 0.34400 0.20000 H 0
HI4 0.26080 0.50000 0.33600 0.20000 H 0
HI5 0.32180 0.00000 0.34400 0.20000 H 0
HI6 0.38320 0.50000 0.35700 0.20000 H 0
HI7 0.44470 0.00000 0.38500 0.20000 H 0
HI8 0.50700 0.50000 0.41400 0.20000 H 0
HI9 0.55180 0.50000 -0.14300 0.20000 H 0
HI10 0.61430 0.00000 -0.10900 0.20000 H 0
HI11 0.67590 0.50000 -0.08600 0.20000 H 0
HI12 0.73740 0.00000 -0.07000 0.20000 H 0
HI13 0.79920 0.50000 -0.07100 0.20000 H 0
HI14 0.86020 0.00000 -0.07900 0.20000 H 0
HI15 0.92160 0.50000 -0.10400 0.20000 H 0
HI16 0.98460 0.00000 -0.13600 0.20000 H 0
H1A 0.04790 0.50000 -0.16800 0.08200 H 0
H1B 0.04830 0.16700 -0.17200 0.08200 H 0
H2A 0.11210 0.00000 -0.19800 0.08200 H 0
H2B 0.11260 0.33200 -0.19700 0.08200 H 0
H3A 0.17520 0.50000 -0.21800 0.08200 H 0
H3B 0.17500 0.16710 -0.22200 0.08200 H 0
H4A 0.23840 0.00000 -0.22400 0.08200 H 0
H4B 0.23840 0.33320 -0.22100 0.08200 H 0
H5A 0.30060 0.50000 -0.22200 0.08200 H 0
H5B 0.30100 0.16610 -0.22000 0.08200 H 0
H6A 0.36380 0.00000 -0.21200 0.08200 H 0
H6B 0.36390 0.33390 -0.21300 0.08200 H 0
H7A 0.42700 0.50000 -0.18700 0.08200 H 0
H7B 0.42710 0.16640 -0.19300 0.08200 H 0
H8A 0.48970 0.00000 -0.16100 0.08200 H 0
H8B 0.48980 0.33210 -0.16100 0.08200 H 0
H9A 0.56950 0.00000 0.43000 0.08200 H 0
H9B 0.56980 0.33240 0.43300 0.08200 H 0
H10A 0.63230 0.50000 0.46400 0.08200 H 0
H10B 0.63290 0.16790 0.46600 0.08200 H 0
H11A 0.69550 0.00000 0.48000 0.08200 H 0
H11B 0.69600 0.33300 0.48200 0.08200 H 0
H12A 0.75870 0.50000 0.48800 0.08200 H 0
H12B 0.75840 0.16880 0.48800 0.08200 H 0
H13A 0.82150 0.00000 0.48800 0.08200 H 0
H13B 0.82130 0.33300 0.48500 0.08200 H 0
H14A 0.88440 0.50000 0.48000 0.08200 H 0
H14B 0.88450 0.16690 0.48300 0.08200 H 0
H15A 0.94910 0.00000 0.45900 0.08200 H 0
H15B 0.94920 0.33310 0.45300 0.08200 H 0

loop_
_cod_changelog_entry_id
_cod_changelog_entry_author
_cod_changelog_entry_date
_cod_changelog_entry_text
1
;cod-tools version 3.8.0
Id: cif_guess_AMCSD_atom_types 9581 2023-05-17 12:35:41Z saulius
;
2023-05-23T09:14:08+03:00
;Derived atom types and hydrogen counts
from atom names that follow the AMCSD naming convention
(Wat == water, O-H == hydroxyl).
;
2
;cod-tools version 3.10.1
Id: cif_fix_AMCSD_aniso_labels 10200 2024-08-01 14:09:44Z saulius
;
2024-08-02T12:20:25+03:00
;Changed the following '_atom_site_aniso_label' values:
'OHV0' -> 'O-HV0'
'OHV1' -> 'O-HV1'
'OHV2' -> 'O-HV2'
'OHV3' -> 'O-HV3'
'OHV4' -> 'O-HV4'
'OHV5' -> 'O-HV5'
'OHV6' -> 'O-HV6'
'OHV7' -> 'O-HV7'
'OHV8' -> 'O-HV8'
'OHV9' -> 'O-HV9'
'OHV10' -> 'O-HV10'
'OHV11' -> 'O-HV11'
'OHV14' -> 'O-HV14'
'OHV15' -> 'O-HV15'
'OHV16' -> 'O-HV16'
;

loop_
_cod_related_entry_id
_cod_related_entry_database
_cod_related_entry_code
1 AMCSD 0003192
